data_7204671
loop_
_publ_author_name
'Swatloski, Richard P.'
'Holbrey, John D.'
'Rogers, Robin D.'

_publ_section_title
;
 Ionic liquids are not always green: hydrolysis of
 1-butyl-3-methylimidazolium hexafluorophosphate
;
_journal_issue 4
_journal_name_full 'Green Chemistry'
_journal_page_first 361
_journal_paper_doi 10.1039/b304400a
_journal_volume 5
_journal_year 2003
_chemical_formula_sum 'C8 H17 F N2 O'
_chemical_formula_weight 176.24
_chemical_name_common
;
1-butyl-3-methylimidazolium fluoride monohydrate
;
_space_group_IT_number 19
_symmetry_cell_setting orthorhombic
_symmetry_space_group_name_Hall 'P 2ac 2ab'
_symmetry_space_group_name_H-M 'P 21 21 21'
_atom_sites_solution_hydrogens geom
_atom_sites_solution_primary direct
_atom_sites_solution_secondary difmap
_audit_creation_method SHELXL-97
_cell_angle_alpha 90.00
_cell_angle_beta 90.00
_cell_angle_gamma 90.00
_cell_formula_units_Z 4
_cell_length_a 8.4317(17)
_cell_length_b 10.439(2)
_cell_length_c 11.313(2)
_cell_measurement_temperature 293(2)
_cell_volume 995.8(3)
_computing_cell_refinement 'Bruker SMART'
_computing_data_collection 'Bruker SMART'
_computing_data_reduction 'Bruker SHELXTL'
_computing_molecular_graphics 'Bruker SHELXTL'
_computing_publication_material 'Bruker SHELXTL'
_computing_structure_refinement 'SHELXL-97 (Sheldrick, 1997)'
_computing_structure_solution 'SHELXS-97 (Sheldrick, 1990)'
_diffrn_ambient_temperature 293(2)
_diffrn_measured_fraction_theta_full 1.000
_diffrn_measured_fraction_theta_max 1.000
_diffrn_measurement_device_type 'CCD area detector'
_diffrn_measurement_method 'phi and omega scans'
_diffrn_radiation_monochromator graphite
_diffrn_radiation_source 'fine-focus sealed tube'
_diffrn_radiation_type MoK\a
_diffrn_radiation_wavelength 0.71073
_diffrn_reflns_av_R_equivalents 0.0223
_diffrn_reflns_av_sigmaI/netI 0.0228
_diffrn_reflns_limit_h_max 9
_diffrn_reflns_limit_h_min -9
_diffrn_reflns_limit_k_max 8
_diffrn_reflns_limit_k_min -11
_diffrn_reflns_limit_l_max 12
_diffrn_reflns_limit_l_min -11
_diffrn_reflns_number 4506
_diffrn_reflns_theta_full 23.22
_diffrn_reflns_theta_max 23.22
_diffrn_reflns_theta_min 2.65
_exptl_absorpt_coefficient_mu 0.091
_exptl_absorpt_correction_type sphere
_exptl_absorpt_process_details SADABS
_exptl_crystal_colour colorless
_exptl_crystal_density_diffrn 1.176
_exptl_crystal_density_method 'not measured'
_exptl_crystal_description needle
_exptl_crystal_F_000 384
_exptl_crystal_size_max 0.26
_exptl_crystal_size_mid 0.10
_exptl_crystal_size_min 0.03
_refine_diff_density_max 0.103
_refine_diff_density_min -0.106
_refine_diff_density_rms 0.027
_refine_ls_abs_structure_details 'Flack H D (1983), Acta Cryst. A39, 876-881'
_refine_ls_abs_structure_Flack 0.00
_refine_ls_extinction_coef 0.025(3)
_refine_ls_extinction_expression Fc^*^=kFc[1+0.001xFc^2^\l^3^/sin(2\q)]^-1/4^
_refine_ls_extinction_method SHELXL
_refine_ls_goodness_of_fit_ref 1.007
_refine_ls_hydrogen_treatment mixed
_refine_ls_matrix_type full
_refine_ls_number_parameters 178
_refine_ls_number_reflns 1429
_refine_ls_number_restraints 0
_refine_ls_restrained_S_all 1.007
_refine_ls_R_factor_all 0.0288
_refine_ls_R_factor_gt 0.0253
_refine_ls_shift/su_max 0.232
_refine_ls_shift/su_mean 0.027
_refine_ls_structure_factor_coef Fsqd
_refine_ls_weighting_details '0.0344, 0.1388'
_refine_ls_weighting_scheme calc
_refine_ls_wR_factor_gt 0.0606
_refine_ls_wR_factor_ref 0.0631
_reflns_number_gt 1343
_reflns_number_total 1429
_reflns_threshold_expression >2sigma(I)
_cod_data_source_file b304400a.txt
_cod_data_source_block Swatloski1
_cod_depositor_comments
;
The following automatic conversions were performed:
'_symmetry_cell_setting' value 'Orthorhombic' changed to 'orthorhombic'
according to '/home/saulius/struct/CIF-dictionaries/cif_core.dic'
dictionary named 'cif_core.dic' version 2.4.1 from 2010-06-29.

Automatic conversion script
Id: cif_fix_enum 1527 2010-12-29 10:47:43Z saulius 
;
_cod_original_cell_volume 995.7(3)
_cod_original_sg_symbol_H-M P212121
_cod_database_code 7204671

loop_
_symmetry_equiv_pos_as_xyz
'x, y, z'
'-x+1/2, -y, z+1/2'
'-x, y+1/2, -z+1/2'
'x+1/2, -y+1/2, -z'

loop_
_atom_site_label
_atom_site_type_symbol
_atom_site_fract_x
_atom_site_fract_y
_atom_site_fract_z
_atom_site_U_iso_or_equiv
_atom_site_adp_type
_atom_site_occupancy
_atom_site_symmetry_multiplicity
_atom_site_calc_flag
_atom_site_refinement_flags
_atom_site_disorder_assembly
_atom_site_disorder_group
F F -0.21125(10) -0.71580(9) -0.52205(8) 0.0379(3) Uani 1 1 d . . .
O O -0.46950(19) -0.79651(15) -0.62806(13) 0.0538(4) Uani 1 1 d . . .
H1OB H -0.550(3) -0.788(2) -0.577(2) 0.072(7) Uiso 1 1 d . . .
H1OA H -0.383(3) -0.767(3) -0.582(2) 0.088(9) Uiso 1 1 d . . .
N1 N -0.34040(15) -0.49414(13) -0.26735(11) 0.0305(3) Uani 1 1 d . . .
N3 N -0.58626(15) -0.49801(13) -0.21589(11) 0.0290(3) Uani 1 1 d . . .
C2 C -0.44528(19) -0.44767(16) -0.19054(15) 0.0300(4) Uani 1 1 d . . .
H2A H -0.418(2) -0.3906(18) -0.1281(17) 0.038(5) Uiso 1 1 d . . .
C4 C -0.5691(2) -0.58002(17) -0.31109(15) 0.0335(4) Uani 1 1 d . . .
H4A H -0.657(2) -0.6253(17) -0.3414(15) 0.038(5) Uiso 1 1 d . . .
C5 C -0.4160(2) -0.57744(16) -0.34310(15) 0.0338(4) Uani 1 1 d . . .
H5A H -0.356(2) -0.6208(17) -0.4035(15) 0.034(5) Uiso 1 1 d . . .
C6 C -0.7347(2) -0.47439(18) -0.14993(16) 0.0363(4) Uani 1 1 d . . .
H6A H -0.815(2) -0.4540(17) -0.2079(16) 0.038(5) Uiso 1 1 d . . .
H6B H -0.712(2) -0.401(2) -0.0954(18) 0.057(6) Uiso 1 1 d . . .
C7 C -0.7848(2) -0.59165(18) -0.07973(16) 0.0385(5) Uani 1 1 d . . .
H7A H -0.803(2) -0.6674(19) -0.1349(17) 0.049(5) Uiso 1 1 d . . .
H7B H -0.887(2) -0.5689(18) -0.0402(15) 0.042(5) Uiso 1 1 d . . .
C8 C -0.6658(2) -0.6307(2) 0.01412(16) 0.0397(5) Uani 1 1 d . . .
H8A H -0.643(2) -0.553(2) 0.0676(16) 0.046(5) Uiso 1 1 d . . .
H8B H -0.564(2) -0.6540(19) -0.0237(17) 0.048(5) Uiso 1 1 d . . .
C9 C -0.7197(3) -0.7434(2) 0.08916(19) 0.0508(5) Uani 1 1 d . . .
H9A H -0.641(3) -0.764(2) 0.156(2) 0.068(7) Uiso 1 1 d . . .
H9B H -0.733(3) -0.823(3) 0.042(2) 0.082(8) Uiso 1 1 d . . .
H9C H -0.828(2) -0.7245(19) 0.1267(17) 0.051(5) Uiso 1 1 d . . .
C10 C -0.1709(2) -0.4608(2) -0.2696(2) 0.0443(5) Uani 1 1 d . . .
H10A H -0.139(3) -0.419(3) -0.198(3) 0.098(10) Uiso 1 1 d . . .
H10B H -0.153(3) -0.411(3) -0.342(3) 0.100(10) Uiso 1 1 d . . .
H10C H -0.111(3) -0.537(2) -0.2810(19) 0.069(7) Uiso 1 1 d . . .

loop_
_atom_site_aniso_label
_atom_site_aniso_U_11
_atom_site_aniso_U_22
_atom_site_aniso_U_33
_atom_site_aniso_U_23
_atom_site_aniso_U_13
_atom_site_aniso_U_12
F 0.0310(5) 0.0442(6) 0.0383(5) 0.0010(4) 0.0064(4) 0.0009(5)
O 0.0482(8) 0.0678(10) 0.0453(8) -0.0108(7) 0.0062(7) -0.0164(8)
N1 0.0301(7) 0.0256(7) 0.0359(8) -0.0017(7) 0.0016(6) 0.0005(6)
N3 0.0290(7) 0.0294(7) 0.0286(7) -0.0049(6) -0.0015(6) 0.0012(7)
C2 0.0336(9) 0.0274(9) 0.0291(8) -0.0027(7) -0.0031(8) 0.0018(8)
C4 0.0369(10) 0.0332(10) 0.0303(9) -0.0044(8) -0.0066(8) -0.0001(8)
C5 0.0426(11) 0.0292(9) 0.0297(9) -0.0037(7) 0.0014(9) 0.0034(9)
C6 0.0299(9) 0.0426(11) 0.0364(9) -0.0019(8) -0.0005(8) 0.0074(8)
C7 0.0319(10) 0.0456(11) 0.0378(10) -0.0077(9) 0.0032(8) -0.0011(9)
C8 0.0328(10) 0.0465(11) 0.0397(10) 0.0015(9) 0.0004(9) -0.0007(9)
C9 0.0574(14) 0.0491(12) 0.0459(11) 0.0059(10) 0.0017(11) -0.0063(11)
C10 0.0309(10) 0.0382(11) 0.0636(14) 0.0018(10) 0.0066(9) -0.0026(9)

loop_
_atom_type_symbol
_atom_type_description
_atom_type_scat_dispersion_real
_atom_type_scat_dispersion_imag
_atom_type_scat_source
C C 0.0033 0.0016 'International Tables Vol C Tables 4.2.6.8 and 6.1.1.4'
H H 0.0000 0.0000 'International Tables Vol C Tables 4.2.6.8 and 6.1.1.4'
N N 0.0061 0.0033 'International Tables Vol C Tables 4.2.6.8 and 6.1.1.4'
O O 0.0106 0.0060 'International Tables Vol C Tables 4.2.6.8 and 6.1.1.4'
F F 0.0171 0.0103 'International Tables Vol C Tables 4.2.6.8 and 6.1.1.4'

loop_
_geom_angle_atom_site_label_1
_geom_angle_atom_site_label_2
_geom_angle_atom_site_label_3
_geom_angle
_geom_angle_site_symmetry_1
_geom_angle_site_symmetry_3
_geom_angle_publ_flag
C2 N1 C5 109.20(14) . . ?
C2 N1 C10 124.78(16) . . ?
C5 N1 C10 126.01(15) . . ?
C2 N3 C4 108.57(14) . . ?
C2 N3 C6 125.56(13) . . ?
C4 N3 C6 125.81(13) . . ?
N3 C2 N1 107.98(14) . . ?
C5 C4 N3 107.38(15) . . ?
C4 C5 N1 106.86(15) . . ?
N3 C6 C7 111.42(14) . . ?
C6 C7 C8 113.47(16) . . ?
C7 C8 C9 113.67(17) . . ?

loop_
_geom_bond_atom_site_label_1
_geom_bond_atom_site_label_2
_geom_bond_distance
_geom_bond_site_symmetry_2
_geom_bond_publ_flag
N1 C2 1.331(2) . ?
N1 C5 1.377(2) . ?
N1 C10 1.471(2) . ?
N3 C2 1.331(2) . ?
N3 C4 1.383(2) . ?
N3 C6 1.478(2) . ?
C4 C5 1.341(3) . ?
C6 C7 1.519(3) . ?
C7 C8 1.516(3) . ?
C8 C9 1.520(3) . ?

loop_
_cod_related_entry_id
_cod_related_entry_database
_cod_related_entry_code
1 ChemSpider 30653713
